data_7052558
loop_
_publ_author_name
'Zhang, Chun-Jing'
'Pang, Hai-Jun'
'Tang, Qun'
'Wang, Hui-Yuan'
'Chen, Ya-Guang'

_publ_section_title
;
 Three 3D octamolybdate-based hybrids with 1D--3D
 CuI/CuII-bis(triazole) motifs: influence of the amount of Et3N
;
_journal_issue 1
_journal_name_full 'New Journal of Chemistry'
_journal_page_first 190
_journal_paper_doi 10.1039/c0nj00542h
_journal_volume 35
_journal_year 2011
_chemical_formula_sum 'C40 H64 Cu4 Mo8 N24 O26'
_chemical_formula_weight 2318.88
_chemical_name_systematic
;
?
;
_space_group_IT_number 2
_symmetry_cell_setting triclinic
_symmetry_space_group_name_Hall '-P 1'
_symmetry_space_group_name_H-M 'P -1'
_atom_sites_solution_hydrogens geom
_atom_sites_solution_primary direct
_atom_sites_solution_secondary difmap
_audit_creation_method SHELXL-97
_cell_angle_alpha 112.112(5)
_cell_angle_beta 100.830(4)
_cell_angle_gamma 98.902(4)
_cell_formula_units_Z 1
_cell_length_a 10.850(1)
_cell_length_b 12.843(1)
_cell_length_c 14.740(1)
_cell_measurement_reflns_used 25
_cell_measurement_temperature 293(2)
_cell_measurement_theta_max 15
_cell_measurement_theta_min 7.5
_cell_volume 1810.7(3)
_computing_cell_refinement 'Bruker SMART'
_computing_data_collection 'Bruker SMART'
_computing_data_reduction 'Bruker SAINT'
_computing_molecular_graphics 'Bruker SHELXTL'
_computing_publication_material 'Bruker SHELXTL'
_computing_structure_refinement 'SHELXL-97 (Sheldrick, 1997)'
_computing_structure_solution 'SHELXS-97 (Sheldrick, 1990)'
_diffrn_ambient_temperature 293(2)
_diffrn_measured_fraction_theta_full 0.989
_diffrn_measured_fraction_theta_max 0.989
_diffrn_measurement_device_type 'CCD area detector'
_diffrn_measurement_method 'phi and omega scans'
_diffrn_radiation_monochromator graphite
_diffrn_radiation_source 'fine-focus sealed tube'
_diffrn_radiation_type MoK\a
_diffrn_radiation_wavelength 0.71069
_diffrn_reflns_av_R_equivalents 0.0620
_diffrn_reflns_av_sigmaI/netI 0.1997
_diffrn_reflns_limit_h_max 13
_diffrn_reflns_limit_h_min -12
_diffrn_reflns_limit_k_max 15
_diffrn_reflns_limit_k_min -13
_diffrn_reflns_limit_l_max 15
_diffrn_reflns_limit_l_min -18
_diffrn_reflns_number 12072
_diffrn_reflns_theta_full 25.75
_diffrn_reflns_theta_max 25.75
_diffrn_reflns_theta_min 4.27
_diffrn_standards_decay_% none
_diffrn_standards_interval_count 150
_diffrn_standards_number 2
_exptl_absorpt_coefficient_mu 2.570
_exptl_absorpt_correction_T_max 0.757
_exptl_absorpt_correction_T_min 0.752
_exptl_absorpt_correction_type multi-scan
_exptl_absorpt_process_details 'SADABS (Sheldrick, 1996)'
_exptl_crystal_colour red
_exptl_crystal_density_diffrn 2.127
_exptl_crystal_density_method 'not measured'
_exptl_crystal_description block
_exptl_crystal_F_000 1132.0
_exptl_crystal_size_max 0.1122
_exptl_crystal_size_mid 0.1116
_exptl_crystal_size_min 0.1110
_refine_diff_density_max 1.300
_refine_diff_density_min -1.370
_refine_diff_density_rms 0.136
_refine_ls_extinction_method none
_refine_ls_goodness_of_fit_ref 1.028
_refine_ls_hydrogen_treatment constr
_refine_ls_matrix_type full
_refine_ls_number_parameters 492
_refine_ls_number_reflns 6924
_refine_ls_number_restraints 64
_refine_ls_restrained_S_all 1.043
_refine_ls_R_factor_all 0.1646
_refine_ls_R_factor_gt 0.0596
_refine_ls_shift/su_max 0.001
_refine_ls_shift/su_mean 0.000
_refine_ls_structure_factor_coef Fsqd
_refine_ls_weighting_details 'calc w=1/[\s^2^(Fo^2^)+(0.0105P)^2^+0.0000P] where P=(Fo^2^+2Fc^2^)/3'
_refine_ls_weighting_scheme calc
_refine_ls_wR_factor_gt 0.0774
_refine_ls_wR_factor_ref 0.0851
_reflns_number_gt 2722
_reflns_number_total 6924
_reflns_threshold_expression >2sigma(I)
_cod_data_source_file C0NJ00542H.TXT
_cod_data_source_block compound1
_cod_depositor_comments
;
The following automatic conversions were performed:
'_symmetry_cell_setting' value 'Triclinic' changed to 'triclinic'
according to '/home/saulius/struct/CIF-dictionaries/cif_core.dic'
dictionary named 'cif_core.dic' version 2.4.1 from 2010-06-29.

Automatic conversion script
Id: cif_fix_enum 1555 2011-01-17 13:19:09Z saulius 
;
_cod_original_sg_symbol_H-M 'P-1 '
_cod_database_code 7052558

loop_
_symmetry_equiv_pos_as_xyz
'x, y, z'
'-x, -y, -z'

loop_
_atom_site_label
_atom_site_type_symbol
_atom_site_fract_x
_atom_site_fract_y
_atom_site_fract_z
_atom_site_U_iso_or_equiv
_atom_site_adp_type
_atom_site_occupancy
_atom_site_symmetry_multiplicity
_atom_site_calc_flag
_atom_site_refinement_flags
_atom_site_disorder_assembly
_atom_site_disorder_group
Mo1 Mo 0.33904(7) 0.47634(8) 0.50679(6) 0.0237(2) Uani 1 1 d . . .
Mo2 Mo 0.55385(9) 0.49439(11) 0.69746(8) 0.0654(4) Uani 1 1 d . . .
Mo3 Mo 0.63659(12) 0.27848(13) 0.53798(13) 0.0956(6) Uani 1 1 d . . .
Mo4 Mo 0.58080(10) 0.73655(10) 0.65107(8) 0.0681(4) Uani 1 1 d . . .
Cu1 Cu 0.99126(15) 0.37849(18) -0.47556(12) 0.0797(5) Uani 1 1 d . . .
Cu2 Cu 0.70332(18) 1.00680(18) 0.59679(13) 0.1022(7) Uani 1 1 d . A .
O1 O 0.5211(9) 0.1805(9) 0.5482(10) 0.141(5) Uani 1 1 d . . .
O2 O 0.7716(10) 0.2291(11) 0.5473(11) 0.170(6) Uani 1 1 d . . .
O3 O 0.6087(8) 0.8019(8) 0.7779(6) 0.115(4) Uani 1 1 d . . .
O4 O 0.6738(7) 0.4042(10) 0.6681(8) 0.115(4) Uani 1 1 d . . .
O5 O 0.4294(7) 0.7740(7) 0.6113(6) 0.080(3) Uani 1 1 d . . .
O6 O 0.6312(7) 0.5966(9) 0.8171(5) 0.106(3) Uani 1 1 d . . .
O7 O 0.5003(5) 0.4016(5) 0.5180(5) 0.0374(17) Uani 1 1 d . . .
O8 O 0.4391(5) 0.5804(6) 0.6459(4) 0.043(2) Uani 1 1 d . . .
O9 O 0.6907(7) 0.8235(6) 0.6222(6) 0.080(3) Uani 1 1 d . . .
O10 O 0.4350(6) 0.4007(8) 0.7098(6) 0.080(3) Uani 1 1 d . . .
O11 O 0.6742(5) 0.6112(6) 0.6363(4) 0.044(2) Uani 1 1 d . . .
O12 O 0.7479(5) 0.4249(7) 0.5101(5) 0.051(2) Uani 1 1 d . . .
O13 O 0.2359(6) 0.3839(6) 0.5297(4) 0.045(2) Uani 1 1 d . . .
N1 N 0.7637(15) 0.9562(12) 0.4864(11) 0.159(7) Uani 1 1 d D . .
N2 N 0.872(2) 0.850(2) 0.3813(16) 0.099(9) Uani 0.551(15) 1 d PD A 1
N2' N 0.766(2) 0.843(2) 0.3273(18) 0.069(7) Uiso 0.449(15) 1 d PD A 2
N3 N 0.946(2) 0.963(2) 0.4182(16) 0.096(8) Uani 0.551(15) 1 d PDU A 1
N3' N 0.736(3) 0.943(4) 0.317(3) 0.189(16) Uani 0.449(15) 1 d PDU A 2
N4 N 0.624(3) 1.2050(18) 0.8512(19) 0.216(13) Uani 1 1 d D . .
N5 N 0.686(3) 1.1540(19) 0.8879(13) 0.179(10) Uani 1 1 d . . .
N6 N 0.6768(13) 1.0887(10) 0.7252(9) 0.102(4) Uani 1 1 d . . .
N7 N 1.1574(9) 0.6063(10) -0.1802(8) 0.086(4) Uani 1 1 d . . .
N8 N 1.0407(8) 0.4871(9) -0.3389(6) 0.066(3) Uani 1 1 d . . .
N9 N 1.0306(9) 0.6079(9) -0.1945(7) 0.060(3) Uani 1 1 d . . .
N10 N 0.9419(9) 0.2659(9) -0.6081(7) 0.069(3) Uani 1 1 d . . .
N11 N 0.9483(14) 0.1383(12) -0.7563(8) 0.113(4) Uani 1 1 d . . .
N12 N 0.8308(11) 0.1615(16) -0.7591(12) 0.140(7) Uani 1 1 d D . .
C1 C 0.7272(19) 0.132(2) -0.8576(12) 0.216(10) Uani 1 1 d DU . .
H1A H 0.6684 0.1820 -0.8456 0.260 Uiso 1 1 calc R . .
H1B H 0.7667 0.1392 -0.9094 0.260 Uiso 1 1 calc R . .
C2 C 0.659(2) 0.011(2) -0.8883(15) 0.250(11) Uani 1 1 d DU . .
H2A H 0.6209 0.0030 -0.8359 0.300 Uiso 1 1 calc R . .
H2B H 0.7175 -0.0398 -0.9014 0.300 Uiso 1 1 calc R . .
C3 C 0.7743(14) 0.8499(13) 0.4293(10) 0.104(5) Uani 1 1 d D A .
H3 H 0.7208 0.7820 0.4228 0.125 Uiso 1 1 calc R B 1
C4 C 0.878(3) 1.019(2) 0.4780(17) 0.114(12) Uani 0.551(15) 1 d PD A 1
H4 H 0.9055 1.0996 0.5142 0.137 Uiso 0.551(15) 1 calc PR A 1
C4' C 0.738(3) 1.005(5) 0.424(4) 0.24(3) Uani 0.449(15) 1 d PDU A 2
H4' H 0.7216 1.0781 0.4467 0.291 Uiso 0.449(15) 1 calc PR A 2
C5 C 0.5525(14) -0.0192(16) -0.9866(13) 0.141(7) Uani 1 1 d DU . .
H5A H 0.6020 -0.0132 -1.0335 0.170 Uiso 1 1 calc R . .
H5B H 0.5164 -0.1017 -1.0098 0.170 Uiso 1 1 calc R . .
C6 C 0.534(2) 1.2685(17) 0.903(2) 0.316(19) Uani 1 1 d D . .
H6A H 0.4510 1.2508 0.8555 0.379 Uiso 1 1 calc R . .
H6B H 0.5205 1.2469 0.9578 0.379 Uiso 1 1 calc R . .
C7 C 0.7239(19) 1.0835(17) 0.8157(19) 0.137(7) Uani 1 1 d . A .
H7 H 0.7768 1.0356 0.8245 0.165 Uiso 1 1 calc R . .
C8 C 0.5287(17) 1.4667(15) 1.0126(12) 0.147(8) Uani 1 1 d . . .
H8A H 0.4656 1.4161 1.0261 0.177 Uiso 1 1 calc R . .
H8B H 0.5929 1.5145 1.0769 0.177 Uiso 1 1 calc R . .
C9 C 0.5973(17) 1.3894(17) 0.9433(12) 0.134(7) Uani 1 1 d D . .
H9A H 0.6002 1.4110 0.8872 0.160 Uiso 1 1 calc R . .
H9B H 0.6858 1.4024 0.9812 0.160 Uiso 1 1 calc R . .
C10 C 0.6124(15) 1.1596(15) 0.7549(14) 0.118(6) Uani 1 1 d U A .
H10 H 0.5583 1.1792 0.7103 0.142 Uiso 1 1 calc R . .
C11 C 0.912(2) 0.7792(15) 0.2316(15) 0.183(10) Uani 1 1 d . . .
H11A H 0.9799 0.8492 0.2541 0.219 Uiso 1 1 calc R A 1
H11B H 0.8313 0.7968 0.2084 0.219 Uiso 1 1 calc R A 1
C12 C 0.9821(13) 0.6790(13) -0.1095(11) 0.109(5) Uani 1 1 d . . .
H12A H 1.0390 0.7565 -0.0764 0.130 Uiso 1 1 calc R . .
H12B H 0.8970 0.6856 -0.1380 0.130 Uiso 1 1 calc R . .
C13 C 0.9663(11) 0.5423(12) -0.2871(9) 0.070(4) Uani 1 1 d . . .
H13 H 0.8790 0.5347 -0.3140 0.084 Uiso 1 1 calc R . .
C14 C 0.9285(15) 0.7138(12) 0.0499(12) 0.130(6) Uani 1 1 d . . .
H14A H 0.9796 0.7923 0.0722 0.156 Uiso 1 1 calc R A .
H14B H 0.8393 0.7122 0.0227 0.156 Uiso 1 1 calc R . .
C15 C 0.9359(15) 0.6886(13) 0.1381(10) 0.129(7) Uani 1 1 d . A .
H15A H 1.0212 0.6768 0.1581 0.155 Uiso 1 1 calc R . .
H15B H 0.8734 0.6158 0.1180 0.155 Uiso 1 1 calc R . .
C16 C 0.9728(14) 0.6356(13) -0.0339(10) 0.101(5) Uani 1 1 d . A .
H16A H 1.0570 0.6268 -0.0060 0.122 Uiso 1 1 calc R . .
H16B H 0.9127 0.5597 -0.0655 0.122 Uiso 1 1 calc R . .
C17 C 0.905(3) 0.762(2) 0.309(2) 0.092(9) Uani 0.551(15) 1 d PU A 1
H17A H 0.9888 0.7535 0.3391 0.111 Uiso 0.551(15) 1 calc PR A 1
H17B H 0.8420 0.6893 0.2883 0.111 Uiso 0.551(15) 1 calc PR A 1
C17' C 0.797(3) 0.752(2) 0.248(2) 0.069(9) Uani 0.449(15) 1 d PU A 2
H17C H 0.7938 0.6856 0.2643 0.083 Uiso 0.449(15) 1 calc PR A 2
H17D H 0.7310 0.7285 0.1847 0.083 Uiso 0.449(15) 1 calc PR A 2
C18 C 1.0159(12) 0.2056(12) -0.6639(10) 0.085(5) Uani 1 1 d . . .
H18 H 1.1033 0.2121 -0.6386 0.102 Uiso 1 1 calc R . .
C19 C 1.1588(11) 0.5334(13) -0.2697(10) 0.083(5) Uani 1 1 d . . .
H19 H 1.2340 0.5146 -0.2849 0.099 Uiso 1 1 calc R . .
C20 C 0.8318(14) 0.2321(16) -0.6732(11) 0.103(6) Uani 1 1 d . . .
H20 H 0.7595 0.2577 -0.6581 0.124 Uiso 1 1 calc R . .

loop_
_atom_site_aniso_label
_atom_site_aniso_U_11
_atom_site_aniso_U_22
_atom_site_aniso_U_33
_atom_site_aniso_U_23
_atom_site_aniso_U_13
_atom_site_aniso_U_12
Mo1 0.0165(4) 0.0320(7) 0.0219(5) 0.0109(4) 0.0060(4) 0.0044(4)
Mo2 0.0381(6) 0.1225(12) 0.0483(7) 0.0533(8) 0.0114(5) 0.0099(7)
Mo3 0.0743(9) 0.1091(13) 0.1823(16) 0.1131(13) 0.0742(11) 0.0564(9)
Mo4 0.0579(7) 0.0455(9) 0.0767(8) -0.0039(7) 0.0394(7) -0.0034(6)
Cu1 0.0594(8) 0.1214(14) 0.0406(8) 0.0244(9) 0.0072(7) 0.0060(9)
Cu2 0.1242(15) 0.1017(18) 0.0755(12) 0.0168(12) 0.0566(12) 0.0301(13)
O1 0.143(8) 0.124(10) 0.276(13) 0.149(10) 0.141(10) 0.090(8)
O2 0.142(9) 0.190(13) 0.325(17) 0.210(13) 0.116(11) 0.117(10)
O3 0.114(7) 0.087(8) 0.078(6) -0.035(6) 0.065(6) -0.026(6)
O4 0.046(5) 0.252(13) 0.178(10) 0.191(11) 0.069(6) 0.084(7)
O5 0.077(6) 0.073(7) 0.114(7) 0.037(6) 0.068(6) 0.039(5)
O6 0.078(6) 0.180(10) 0.032(5) 0.043(6) -0.002(4) -0.024(6)
O7 0.026(3) 0.025(5) 0.050(4) 0.012(4) 0.003(3) -0.006(3)
O8 0.037(4) 0.059(6) 0.020(4) 0.005(4) 0.007(3) 0.002(4)
O9 0.064(5) 0.035(6) 0.112(7) -0.001(5) 0.047(5) -0.012(4)
O10 0.053(5) 0.133(9) 0.083(6) 0.080(6) 0.028(4) 0.007(5)
O11 0.030(4) 0.060(6) 0.018(4) -0.002(4) 0.003(3) -0.006(4)
O12 0.027(4) 0.081(6) 0.057(5) 0.036(5) 0.015(4) 0.018(4)
O13 0.044(4) 0.058(6) 0.030(4) 0.017(4) 0.014(3) 0.009(4)
N1 0.271(18) 0.065(11) 0.189(14) 0.052(11) 0.185(15) 0.023(12)
N2 0.083(17) 0.094(19) 0.091(17) 0.003(14) 0.060(16) -0.012(14)
N3 0.096(11) 0.090(12) 0.096(11) 0.023(8) 0.050(8) 0.021(8)
N3' 0.220(19) 0.193(19) 0.175(18) 0.110(12) 0.049(11) 0.031(10)
N4 0.42(3) 0.15(2) 0.21(2) 0.107(17) 0.26(2) 0.156(19)
N5 0.32(3) 0.087(16) 0.079(13) -0.006(11) 0.080(15) -0.027(15)
N6 0.154(11) 0.084(10) 0.078(9) 0.014(8) 0.075(9) 0.057(9)
N7 0.049(6) 0.139(12) 0.058(7) 0.031(8) 0.018(6) 0.015(7)
N8 0.029(5) 0.126(10) 0.034(6) 0.026(6) 0.003(5) 0.019(6)
N9 0.057(6) 0.079(8) 0.039(6) 0.016(6) 0.019(6) 0.019(6)
N10 0.050(6) 0.094(9) 0.028(6) 0.011(6) -0.008(5) -0.023(6)
N11 0.116(11) 0.136(13) 0.029(7) -0.004(8) 0.008(7) -0.009(9)
N12 0.031(6) 0.27(2) 0.102(12) 0.097(14) -0.017(7) -0.020(9)
C1 0.229(13) 0.227(13) 0.181(12) 0.075(9) 0.065(10) 0.037(9)
C2 0.276(14) 0.272(15) 0.205(13) 0.110(10) 0.089(10) 0.022(9)
C3 0.146(13) 0.063(12) 0.095(12) 0.003(10) 0.083(11) 0.014(10)
C4 0.18(3) 0.05(2) 0.10(2) 0.010(17) 0.08(3) 0.01(2)
C4' 0.24(3) 0.24(3) 0.24(3) 0.087(16) 0.079(13) 0.059(13)
C5 0.138(10) 0.156(11) 0.107(9) 0.050(8) 0.010(8) 0.010(8)
C6 0.44(4) 0.11(2) 0.40(4) 0.01(3) 0.35(4) 0.05(3)
C7 0.187(19) 0.095(17) 0.111(17) 0.049(15) 0.007(15) 0.008(14)
C8 0.24(2) 0.18(2) 0.135(14) 0.109(13) 0.126(15) 0.166(16)
C9 0.22(2) 0.130(17) 0.111(14) 0.072(13) 0.093(15) 0.095(17)
C10 0.132(9) 0.118(10) 0.121(9) 0.038(7) 0.081(8) 0.049(8)
C11 0.28(2) 0.086(15) 0.179(19) 0.002(14) 0.184(19) 0.013(15)
C12 0.090(10) 0.117(14) 0.105(12) 0.021(11) 0.044(10) 0.031(10)
C13 0.056(8) 0.099(12) 0.049(8) 0.027(9) 0.007(8) 0.024(8)
C14 0.184(15) 0.092(13) 0.156(15) 0.041(12) 0.144(14) 0.059(12)
C15 0.190(16) 0.122(15) 0.090(12) 0.026(11) 0.105(13) 0.042(13)
C16 0.140(13) 0.117(13) 0.074(9) 0.041(9) 0.080(10) 0.043(10)
C17 0.100(12) 0.090(13) 0.085(12) 0.033(9) 0.030(9) 0.018(9)
C17' 0.067(11) 0.066(12) 0.071(12) 0.013(8) 0.039(9) 0.026(9)
C18 0.064(8) 0.116(14) 0.038(8) 0.007(9) 0.013(8) -0.013(9)
C19 0.053(8) 0.144(15) 0.053(9) 0.038(10) 0.028(8) 0.023(9)
C20 0.077(11) 0.184(19) 0.024(8) 0.037(11) 0.000(8) -0.004(11)

loop_
_atom_type_symbol
_atom_type_description
_atom_type_scat_dispersion_real
_atom_type_scat_dispersion_imag
_atom_type_scat_source
C C 0.0033 0.0016 'International Tables Vol C Tables 4.2.6.8 and 6.1.1.4'
H H 0.0000 0.0000 'International Tables Vol C Tables 4.2.6.8 and 6.1.1.4'
N N 0.0061 0.0033 'International Tables Vol C Tables 4.2.6.8 and 6.1.1.4'
O O 0.0106 0.0060 'International Tables Vol C Tables 4.2.6.8 and 6.1.1.4'
Cu Cu 0.3201 1.2651 'International Tables Vol C Tables 4.2.6.8 and 6.1.1.4'
Mo Mo -1.6832 0.6857 'International Tables Vol C Tables 4.2.6.8 and 6.1.1.4'

loop_
_geom_angle_atom_site_label_1
_geom_angle_atom_site_label_2
_geom_angle_atom_site_label_3
_geom_angle
_geom_angle_site_symmetry_1
_geom_angle_site_symmetry_3
_geom_angle_publ_flag
O13 Mo1 O12 104.8(3) . 2_666 ?
O13 Mo1 O11 101.9(3) . 2_666 ?
O12 Mo1 O11 96.4(3) 2_666 2_666 ?
O13 Mo1 O8 100.0(3) . . ?
O12 Mo1 O8 95.0(3) 2_666 . ?
O11 Mo1 O8 151.8(2) 2_666 . ?
O13 Mo1 O7 97.8(3) . . ?
O12 Mo1 O7 157.3(3) 2_666 . ?
O11 Mo1 O7 79.4(2) 2_666 . ?
O8 Mo1 O7 80.2(2) . . ?
O13 Mo1 O7 174.1(3) . 2_666 ?
O12 Mo1 O7 80.7(3) 2_666 2_666 ?
O11 Mo1 O7 79.0(2) 2_666 2_666 ?
O8 Mo1 O7 77.5(2) . 2_666 ?
O7 Mo1 O7 76.6(3) . 2_666 ?
O13 Mo1 Mo2 87.8(2) . . ?
O12 Mo1 Mo2 131.7(2) 2_666 . ?
O11 Mo1 Mo2 126.89(18) 2_666 . ?
O8 Mo1 Mo2 36.74(19) . . ?
O7 Mo1 Mo2 47.53(17) . . ?
O7 Mo1 Mo2 87.06(15) 2_666 . ?
O13 Mo1 Mo4 90.7(2) . 2_666 ?
O12 Mo1 Mo4 132.2(2) 2_666 2_666 ?
O11 Mo1 Mo4 35.87(19) 2_666 2_666 ?
O8 Mo1 Mo4 126.96(17) . 2_666 ?
O7 Mo1 Mo4 46.76(17) . 2_666 ?
O7 Mo1 Mo4 86.74(15) 2_666 2_666 ?
Mo2 Mo1 Mo4 92.98(5) . 2_666 ?
O6 Mo2 O10 106.3(4) . . ?
O6 Mo2 O4 102.4(4) . . ?
O10 Mo2 O4 101.2(4) . . ?
O6 Mo2 O8 100.9(4) . . ?
O10 Mo2 O8 97.2(3) . . ?
O4 Mo2 O8 144.7(3) . . ?
O6 Mo2 O7 158.2(3) . . ?
O10 Mo2 O7 95.4(3) . . ?
O4 Mo2 O7 74.9(3) . . ?
O8 Mo2 O7 73.6(2) . . ?
O6 Mo2 O11 87.5(3) . . ?
O10 Mo2 O11 163.6(3) . . ?
O4 Mo2 O11 84.0(3) . . ?
O8 Mo2 O11 70.9(2) . . ?
O7 Mo2 O11 70.70(19) . . ?
O6 Mo2 Mo1 136.5(3) . . ?
O10 Mo2 Mo1 85.4(2) . . ?
O4 Mo2 Mo1 116.5(3) . . ?
O8 Mo2 Mo1 35.54(18) . . ?
O7 Mo2 Mo1 41.67(14) . . ?
O11 Mo2 Mo1 78.37(15) . . ?
O2 Mo3 O1 105.4(5) . . ?
O2 Mo3 O4 101.9(5) . . ?
O1 Mo3 O4 100.7(5) . . ?
O2 Mo3 O5 102.2(5) . 2_666 ?
O1 Mo3 O5 96.1(5) . 2_666 ?
O4 Mo3 O5 145.7(3) . 2_666 ?
O2 Mo3 O12 88.5(4) . . ?
O1 Mo3 O12 165.7(3) . . ?
O4 Mo3 O12 79.3(3) . . ?
O5 Mo3 O12 77.2(3) 2_666 . ?
O2 Mo3 O7 158.7(4) . . ?
O1 Mo3 O7 95.9(3) . . ?
O4 Mo3 O7 73.9(2) . . ?
O5 Mo3 O7 74.8(2) 2_666 . ?
O12 Mo3 O7 70.19(19) . . ?
O2 Mo3 Mo4 133.4(5) . 2_666 ?
O1 Mo3 Mo4 86.0(4) . 2_666 ?
O4 Mo3 Mo4 120.5(2) . 2_666 ?
O5 Mo3 Mo4 31.26(17) 2_666 2_666 ?
O12 Mo3 Mo4 81.80(16) . 2_666 ?
O7 Mo3 Mo4 46.62(15) . 2_666 ?
O3 Mo4 O9 105.0(4) . . ?
O3 Mo4 O5 100.1(4) . . ?
O9 Mo4 O5 101.9(4) . . ?
O3 Mo4 O11 101.2(4) . . ?
O9 Mo4 O11 96.8(3) . . ?
O5 Mo4 O11 146.8(3) . . ?
O3 Mo4 O8 90.2(3) . . ?
O9 Mo4 O8 163.2(3) . . ?
O5 Mo4 O8 82.0(3) . . ?
O11 Mo4 O8 72.8(2) . . ?
O3 Mo4 O7 161.4(3) . 2_666 ?
O9 Mo4 O7 93.4(3) . 2_666 ?
O5 Mo4 O7 78.5(3) . 2_666 ?
O11 Mo4 O7 73.3(2) . 2_666 ?
O8 Mo4 O7 71.2(2) . 2_666 ?
O3 Mo4 Mo3 134.2(3) . 2_666 ?
O9 Mo4 Mo3 88.2(3) . 2_666 ?
O5 Mo4 Mo3 34.2(2) . 2_666 ?
O11 Mo4 Mo3 120.92(17) . 2_666 ?
O8 Mo4 Mo3 86.13(16) . 2_666 ?
O7 Mo4 Mo3 47.66(15) 2_666 2_666 ?
O3 Mo4 Mo1 135.9(3) . 2_666 ?
O9 Mo4 Mo1 85.3(2) . 2_666 ?
O5 Mo4 Mo1 119.9(3) . 2_666 ?
O11 Mo4 Mo1 34.78(16) . 2_666 ?
O8 Mo4 Mo1 78.71(14) . 2_666 ?
O7 Mo4 Mo1 41.44(14) 2_666 2_666 ?
Mo3 Mo4 Mo1 87.92(5) 2_666 2_666 ?
N10 Cu1 N8 177.3(5) . . ?
N1 Cu2 N6 166.2(6) . . ?
Mo2 O4 Mo3 119.6(4) . . ?
Mo4 O5 Mo3 114.5(3) . 2_666 ?
Mo1 O7 Mo1 103.4(2) . 2_666 ?
Mo1 O7 Mo4 91.8(2) . 2_666 ?
Mo1 O7 Mo4 97.6(2) 2_666 2_666 ?
Mo1 O7 Mo2 90.8(2) . . ?
Mo1 O7 Mo2 98.0(2) 2_666 . ?
Mo4 O7 Mo2 163.0(3) 2_666 . ?
Mo1 O7 Mo3 163.2(3) . . ?
Mo1 O7 Mo3 93.35(19) 2_666 . ?
Mo4 O7 Mo3 85.7(2) 2_666 . ?
Mo2 O7 Mo3 87.0(2) . . ?
Mo1 O8 Mo2 107.7(3) . . ?
Mo1 O8 Mo4 111.6(3) . . ?
Mo2 O8 Mo4 104.3(2) . . ?
Mo1 O11 Mo4 109.4(3) 2_666 . ?
Mo1 O11 Mo2 110.2(3) 2_666 . ?
Mo4 O11 Mo2 102.2(2) . . ?
Mo1 O12 Mo3 115.7(3) 2_666 . ?
C4' N1 C3 106(3) . . ?
C4' N1 C4 67.5(14) . . ?
C3 N1 C4 96.6(14) . . ?
C4' N1 Cu2 115(3) . . ?
C3 N1 Cu2 130.8(11) . . ?
C4 N1 Cu2 122.9(13) . . ?
C3 N2 N3 108.8(17) . . ?
C3 N2 C17 132(2) . . ?
N3 N2 C17 119.2(19) . . ?
N3' N2' C17' 123(3) . . ?
N3' N2' C3 112(2) . . ?
C17' N2' C3 125(2) . . ?
C4 N3 N2 100(2) . . ?
N2' N3' C4' 95(3) . . ?
N5 N4 C10 107.7(17) . . ?
N5 N4 C6 121(3) . . ?
C10 N4 C6 126(3) . . ?
N4 N5 C7 106.6(19) . . ?
C10 N6 C7 97.7(13) . . ?
C10 N6 Cu2 133.0(14) . . ?
C7 N6 Cu2 129.2(15) . . ?
C19 N7 N9 101.9(10) . . ?
C13 N8 C19 101.9(10) . . ?
C13 N8 Cu1 127.2(8) . . ?
C19 N8 Cu1 130.8(8) . . ?
C13 N9 N7 110.7(9) . . ?
C13 N9 C12 128.3(10) . . ?
N7 N9 C12 121.0(10) . . ?
C20 N10 C18 102.5(11) . . ?
C20 N10 Cu1 128.2(11) . . ?
C18 N10 Cu1 129.2(9) . . ?
C18 N11 N12 103.4(11) . . ?
C20 N12 N11 109.4(12) . . ?
C20 N12 C1 124.8(17) . . ?
N11 N12 C1 124.0(16) . . ?
C2 C1 N12 104.4(16) . . ?
C1 C2 C5 104.7(17) . . ?
N1 C3 N2 114.0(15) . . ?
N1 C3 N2' 107.1(15) . . ?
N2 C3 N2' 51.4(10) . . ?
N3 C4 N1 120(2) . . ?
N1 C4' N3' 119(5) . . ?
C5 C5 C2 137(2) 2_653 . ?
C9 C6 N4 105.4(15) . . ?
N5 C7 N6 111.4(18) . . ?
N5 C7 C10 72.8(14) . . ?
N6 C7 C10 38.6(7) . . ?
C8 C8 C9 121.6(17) 2_687 . ?
C6 C9 C8 112.5(13) . . ?
N6 C10 N4 116.1(17) . . ?
N6 C10 C7 43.7(9) . . ?
N4 C10 C7 72.6(13) . . ?
C17 C11 C17' 60.2(15) . . ?
C17 C11 C15 122(2) . . ?
C17' C11 C15 115.2(18) . . ?
C16 C12 N9 115.6(12) . . ?
N9 C13 N8 110.9(10) . . ?
C15 C14 C16 116.7(12) . . ?
C14 C15 C11 117.1(14) . . ?
C12 C16 C14 112.1(12) . . ?
C11 C17 N2 113(2) . . ?
C11 C17' N2' 116(2) . . ?
N11 C18 N10 111.3(12) . . ?
N7 C19 N8 114.3(10) . . ?
N12 C20 N10 113.4(14) . . ?

loop_
_geom_bond_atom_site_label_1
_geom_bond_atom_site_label_2
_geom_bond_distance
_geom_bond_site_symmetry_2
_geom_bond_publ_flag
Mo1 O13 1.676(7) . ?
Mo1 O12 1.755(6) 2_666 ?
Mo1 O11 1.945(5) 2_666 ?
Mo1 O8 1.955(6) . ?
Mo1 O7 2.130(6) . ?
Mo1 O7 2.336(6) 2_666 ?
Mo1 Mo2 3.2039(16) . ?
Mo1 Mo4 3.2175(15) 2_666 ?
Mo2 O6 1.702(8) . ?
Mo2 O10 1.708(7) . ?
Mo2 O4 1.877(8) . ?
Mo2 O8 2.012(6) . ?
Mo2 O7 2.364(6) . ?
Mo2 O11 2.371(7) . ?
Mo3 O2 1.686(8) . ?
Mo3 O1 1.703(9) . ?
Mo3 O4 1.904(11) . ?
Mo3 O5 1.988(8) 2_666 ?
Mo3 O12 2.287(7) . ?
Mo3 O7 2.385(6) . ?
Mo3 Mo4 3.217(2) 2_666 ?
Mo4 O3 1.679(8) . ?
Mo4 O9 1.728(7) . ?
Mo4 O5 1.835(7) . ?
Mo4 O11 1.998(6) . ?
Mo4 O8 2.298(7) . ?
Mo4 O7 2.345(6) 2_666 ?
Mo4 Mo3 3.217(2) 2_666 ?
Mo4 Mo1 3.2175(15) 2_666 ?
Cu1 N10 1.854(9) . ?
Cu1 N8 1.881(9) . ?
Cu2 N1 1.798(11) . ?
Cu2 N6 1.890(9) . ?
O5 Mo3 1.988(8) 2_666 ?
O7 Mo1 2.336(6) 2_666 ?
O7 Mo4 2.345(6) 2_666 ?
O11 Mo1 1.945(5) 2_666 ?
O12 Mo1 1.755(6) 2_666 ?
N1 C4' 1.311(10) . ?
N1 C3 1.344(16) . ?
N1 C4 1.43(3) . ?
N2 C3 1.378(19) . ?
N2 N3 1.39(3) . ?
N2 C17 1.39(3) . ?
N2' N3' 1.43(4) . ?
N2' C17' 1.45(3) . ?
N2' C3 1.46(2) . ?
N3 C4 1.32(2) . ?
N3' C4' 1.47(6) . ?
N4 N5 1.20(2) . ?
N4 C10 1.29(2) . ?
N4 C6 1.508(10) . ?
N5 C7 1.30(2) . ?
N6 C10 1.234(15) . ?
N6 C7 1.367(19) . ?
N7 C19 1.302(13) . ?
N7 N9 1.358(10) . ?
N8 C13 1.318(11) . ?
N8 C19 1.361(13) . ?
N9 C13 1.286(13) . ?
N9 C12 1.489(13) . ?
N10 C20 1.277(14) . ?
N10 C18 1.371(12) . ?
N11 C18 1.298(14) . ?
N11 N12 1.349(14) . ?
N12 C20 1.246(17) . ?
N12 C1 1.534(10) . ?
C1 C2 1.468(10) . ?
C2 C5 1.547(10) . ?
C5 C5 1.36(2) 2_653 ?
C6 C9 1.435(10) . ?
C7 C10 1.96(2) . ?
C8 C8 1.26(2) 2_687 ?
C8 C9 1.528(16) . ?
C11 C17 1.25(3) . ?
C11 C17' 1.33(3) . ?
C11 C15 1.531(16) . ?
C12 C16 1.434(16) . ?
C14 C15 1.444(17) . ?
C14 C16 1.485(14) . ?
